data_1100235
loop_
_publ_author_name
'Hoffmann, Reinhard W.'
'Brandl, Trixi'
'Kirsch, Peer'
'Harms, Klaus'

_publ_section_title
;
 Synthesis of a Mesogenic Compound with a Defined Conformation
;
_journal_coden_ASTM SYNLES
_journal_issue SI
_journal_name_full Synlett
_journal_page_first 960
_journal_page_last 963
_journal_paper_doi 10.1055/s-2001-14633
_journal_volume 2001
_journal_year 2001
_chemical_formula_moiety 'C14 H22 O2'
_chemical_formula_sum 'C14 H22 O2'
_chemical_melting_point 365.15
_chemical_name_systematic
;
meso-2,2'-dimethylbicyclohexyl-4,4'-dione
;
_space_group_IT_number 33
_symmetry_cell_setting orthorhombic
_symmetry_Int_Tables_number 33
_symmetry_space_group_name_Hall 'P 2c -2n'
_symmetry_space_group_name_H-M 'P n a 21'
_cell_angle_alpha 90
_cell_angle_beta 90
_cell_angle_gamma 90
_cell_formula_units_Z 4
_cell_length_a 10.6080(5)
_cell_length_b 18.5975(8)
_cell_length_c 6.4587(8)
_cell_volume 1274.187
_diffrn_ambient_temperature 213
_exptl_crystal_colour colorless.
_exptl_crystal_density_diffrn 1.159
_exptl_crystal_description Nugget
_exptl_crystal_preparation 'petroleum ether/t-butyl methyl ether'
_refine_ls_R_factor_gt 6.03
_refine_ls_wR_factor_gt 6.03
_cod_database_code 1100235

loop_
_symmetry_equiv_pos_site_id
_symmetry_equiv_pos_as_xyz
1 x,y,z
2 -x,-y,1/2+z
3 1/2+x,1/2-y,z
4 1/2-x,1/2+y,1/2+z

loop_
_atom_site_label
_atom_site_type_symbol
_atom_site_fract_x
_atom_site_fract_y
_atom_site_fract_z
C1 C 0.6560(3) 0.43826(16) 0.8564(5)
O1 O 0.5800(2) 0.38928(12) 0.8377(5)
C2 C 0.6435(3) 0.49508(17) 1.0187(5)
H1 H 0.567(3) 0.493(2) 1.095(6)
H2 H 0.723(3) 0.4860(19) 1.119(6)
C3 C 0.6562(2) 0.57084(16) 0.9247(5)
H3 H 0.582(2) 0.5828(14) 0.836(4)
H4 H 0.652(3) 0.6071(18) 1.034(6)
C4 C 0.7755(2) 0.57881(13) 0.7920(4)
H5 H 0.849(2) 0.5699(13) 0.873(4)
C5 C 0.7763(2) 0.52164(14) 0.6197(4)
H6 H 0.701(2) 0.5287(15) 0.534(4)
C6 C 0.7667(3) 0.44571(15) 0.7169(5)
H7 H 0.842(3) 0.4343(18) 0.799(5)
H8 H 0.763(3) 0.411(2) 0.625(7)
C7 C 0.8924(3) 0.52472(16) 0.4832(5)
H9 H 0.967(3) 0.5248(17) 0.569(5)
H10 H 0.895(3) 0.4831(19) 0.404(6)
H11 H 0.889(3) 0.567(2) 0.411(6)
C8 C 0.7260(3) 0.80762(16) 0.6433(5)
O2 O 0.6616(2) 0.86116(12) 0.6687(5)
C9 C 0.7029(3) 0.75466(18) 0.4742(6)
H12 H 0.624(3) 0.7684(19) 0.386(6)
H13 H 0.784(3) 0.756(2) 0.385(6)
C10 C 0.6878(3) 0.67858(16) 0.5626(5)
H14 H 0.609(3) 0.6757(16) 0.656(5)
H15 H 0.683(2) 0.6418(16) 0.461(5)
C11 C 0.7932(2) 0.65620(14) 0.7096(4)
H16 H 0.866(2) 0.6585(13) 0.631(4)
C12 C 0.8114(2) 0.71236(14) 0.8819(4)
H17 H 0.734(3) 0.7154(16) 0.973(5)
C13 C 0.8307(3) 0.78763(16) 0.7865(6)
H18 H 0.904(3) 0.7853(18) 0.709(5)
H19 H 0.841(3) 0.824(2) 0.884(6)
C14 C 0.9203(3) 0.69552(19) 1.0262(5)
H20 H 1.003(3) 0.6855(18) 0.938(6)
H21 H 0.932(3) 0.7384(17) 1.113(5)
H22 H 0.907(3) 0.654(2) 1.103(6)

loop_
_atom_type_symbol
_atom_type_radius_bond
C 0.68
H 0.23
O 0.68
